data_4110365
loop_
_publ_author_name
'Douglas B. Grotjahn'
'Yi Gong'
'Lev Zakharov'
'James A. Golen'
'Arnold L. Rheingold'

_publ_section_title
;
 Changes in Coordination of Sterically Demanding Hybrid
 Imidazolylphosphine Ligands on Pd(0) and Pd(II)
;
_journal_name_full 'Journal of the American Chemical Society'
_journal_page_first 438
_journal_page_last 453
_journal_paper_doi 10.1021/ja054779u
_journal_volume 128
_journal_year 2006
_chemical_formula_sum 'C37 H66 F3 N5 O3 P Pd S'
_chemical_formula_weight 855.38
_chemical_name_systematic
; 
 ? 
;
_space_group_IT_number 2
_symmetry_cell_setting triclinic
_symmetry_space_group_name_Hall '-P 1'
_symmetry_space_group_name_H-M 'P -1'
_atom_sites_solution_hydrogens geom
_atom_sites_solution_primary direct
_atom_sites_solution_secondary difmap
_audit_creation_method SHELXL-97
_cell_angle_alpha 109.5820(10)
_cell_angle_beta 91.5240(10)
_cell_angle_gamma 105.1180(10)
_cell_formula_units_Z 2
_cell_length_a 13.2846(9)
_cell_length_b 13.6817(10)
_cell_length_c 13.7439(9)
_cell_measurement_reflns_used 7128
_cell_measurement_temperature 213(2)
_cell_measurement_theta_max 27.49
_cell_measurement_theta_min 2.61
_cell_volume 2254.2(3)
_computing_cell_refinement 'Bruker SMART'
_computing_data_collection 'Bruker SMART'
_computing_data_reduction 'Bruker SAINT'
_computing_molecular_graphics 'Bruker SHELXTL'
_computing_publication_material 'Bruker SHELXTL'
_computing_structure_refinement 'SHELXL-97 (Sheldrick, 1997)'
_computing_structure_solution 'SHELXS-97 (Sheldrick, 1990)'
_diffrn_ambient_temperature 213(2)
_diffrn_measured_fraction_theta_full 0.989
_diffrn_measured_fraction_theta_max 0.989
_diffrn_measurement_device_type 'CCD area detector'
_diffrn_measurement_method 'phi and omega scans'
_diffrn_radiation_monochromator graphite
_diffrn_radiation_source 'fine-focus sealed tube'
_diffrn_radiation_type MoK\a
_diffrn_radiation_wavelength 0.71073
_diffrn_reflns_av_R_equivalents 0.0212
_diffrn_reflns_av_sigmaI/netI 0.0373
_diffrn_reflns_limit_h_max 16
_diffrn_reflns_limit_h_min -15
_diffrn_reflns_limit_k_max 16
_diffrn_reflns_limit_k_min -16
_diffrn_reflns_limit_l_max 16
_diffrn_reflns_limit_l_min -16
_diffrn_reflns_number 15104
_diffrn_reflns_theta_full 26.00
_diffrn_reflns_theta_max 26.00
_diffrn_reflns_theta_min 1.59
_exptl_absorpt_coefficient_mu 0.543
_exptl_absorpt_correction_T_max 1.000
_exptl_absorpt_correction_T_min 0.746
_exptl_absorpt_correction_type multi-scan
_exptl_absorpt_process_details SADABS
_exptl_crystal_colour colorless
_exptl_crystal_density_diffrn 1.260
_exptl_crystal_density_meas 0
_exptl_crystal_description block
_exptl_crystal_F_000 902
_exptl_crystal_size_max 0.40
_exptl_crystal_size_mid 0.35
_exptl_crystal_size_min 0.30
_refine_diff_density_max 1.510
_refine_diff_density_min -0.424
_refine_diff_density_rms 0.082
_refine_ls_extinction_method none
_refine_ls_goodness_of_fit_ref 1.040
_refine_ls_hydrogen_treatment mixed
_refine_ls_matrix_type full
_refine_ls_number_parameters 405
_refine_ls_number_reflns 8765
_refine_ls_number_restraints 2
_refine_ls_restrained_S_all 1.040
_refine_ls_R_factor_all 0.0467
_refine_ls_R_factor_gt 0.0402
_refine_ls_shift/su_max 0.002
_refine_ls_shift/su_mean 0.000
_refine_ls_structure_factor_coef Fsqd
_refine_ls_weighting_details 'calc w=1/[\s^2^(Fo^2^)+(0.0718P)^2^+0.0000P] where P=(Fo^2^+2Fc^2^)/3'
_refine_ls_weighting_scheme calc
_refine_ls_wR_factor_gt 0.1039
_refine_ls_wR_factor_ref 0.1074
_reflns_number_gt 7503
_reflns_number_total 8765
_reflns_threshold_expression >2sigma(I)
_cod_data_source_file ja054779usi20050716_085222.cif
_cod_data_source_block grot121
_cod_database_code 4110365

loop_
_symmetry_equiv_pos_as_xyz
'x, y, z'
'-x, -y, -z'

loop_
_atom_site_label
_atom_site_type_symbol
_atom_site_fract_x
_atom_site_fract_y
_atom_site_fract_z
_atom_site_U_iso_or_equiv
_atom_site_adp_type
_atom_site_occupancy
_atom_site_symmetry_multiplicity
_atom_site_calc_flag
_atom_site_refinement_flags
Pd1 Pd 0.596615(14) 0.839401(14) 0.645912(13) 0.03069(8) Uani 1 1 d .
P1 P 0.77592(5) 0.85360(5) 0.63997(5) 0.03336(15) Uani 1 1 d .
P2 P 0.41686(5) 0.81389(5) 0.61428(5) 0.02993(14) Uani 1 1 d .
N1 N 0.57620(18) 0.74394(17) 0.74402(16) 0.0329(4) Uani 1 1 d D
H1NA H 0.6345(17) 0.776(2) 0.7910(19) 0.039(8) Uiso 1 1 d D
H1NB H 0.5203(16) 0.7545(19) 0.7791(17) 0.027(6) Uiso 1 1 d D
N2 N 0.90840(19) 0.7716(2) 0.74747(19) 0.0496(6) Uani 1 1 d .
N3 N 0.79301(17) 0.84474(18) 0.83389(16) 0.0374(5) Uani 1 1 d .
N4 N 0.24466(17) 0.67992(18) 0.68260(17) 0.0381(5) Uani 1 1 d .
N5 N 0.37908(17) 0.79525(18) 0.79922(16) 0.0357(5) Uani 1 1 d .
C1 C 0.6172(2) 0.9479(2) 0.5694(2) 0.0475(7) Uani 1 1 d .
H1A H 0.5508 0.9620 0.5577 0.071 Uiso 1 1 calc R
H1B H 0.6417 0.9179 0.5030 0.071 Uiso 1 1 calc R
H1C H 0.6687 1.0151 0.6113 0.071 Uiso 1 1 calc R
C2 C 0.5669(3) 0.6278(2) 0.6950(2) 0.0566(9) Uani 1 1 d .
H2A H 0.6359 0.6206 0.6762 0.068 Uiso 1 1 calc R
H2B H 0.5187 0.5990 0.6302 0.068 Uiso 1 1 calc R
C3 C 0.5290(3) 0.5586(2) 0.75877(19) 0.0439(7) Uani 1 1 d .
C4 C 0.5999(4) 0.5306(3) 0.8111(2) 0.0667(10) Uani 1 1 d .
H4A H 0.6722 0.5587 0.8101 0.080 Uiso 1 1 calc R
C5 C 0.5663(7) 0.4616(4) 0.8654(3) 0.115(2) Uani 1 1 d .
H5A H 0.6157 0.4428 0.9004 0.138 Uiso 1 1 calc R
C6 C 0.4632(9) 0.4216(4) 0.8678(4) 0.137(4) Uani 1 1 d .
H6A H 0.4407 0.3746 0.9046 0.164 Uiso 1 1 calc R
C7 C 0.3897(6) 0.4489(4) 0.8166(4) 0.119(3) Uani 1 1 d .
H7A H 0.3175 0.4207 0.8186 0.143 Uiso 1 1 calc R
C8 C 0.4238(3) 0.5187(3) 0.7622(3) 0.0705(10) Uani 1 1 d .
H8A H 0.3745 0.5383 0.7278 0.085 Uiso 1 1 calc R
C9 C 0.8313(2) 0.8192(2) 0.7434(2) 0.0383(6) Uani 1 1 d .
C10 C 0.9171(2) 0.7672(3) 0.8452(2) 0.0533(7) Uani 1 1 d .
H10A H 0.9636 0.7377 0.8709 0.064 Uiso 1 1 calc R
C11 C 0.8464(2) 0.8131(2) 0.8984(2) 0.0414(6) Uani 1 1 d .
C12 C 0.8279(2) 0.8340(3) 1.0104(2) 0.0498(7) Uani 1 1 d .
C13 C 0.7101(3) 0.8122(3) 1.0189(2) 0.0624(9) Uani 1 1 d .
H13A H 0.6744 0.7366 0.9800 0.094 Uiso 1 1 calc R
H13B H 0.6823 0.8574 0.9908 0.094 Uiso 1 1 calc R
H13C H 0.6989 0.8288 1.0915 0.094 Uiso 1 1 calc R
C14 C 0.8718(4) 0.7628(4) 1.0542(3) 0.0764(11) Uani 1 1 d .
H14A H 0.9464 0.7767 1.0486 0.115 Uiso 1 1 calc R
H14B H 0.8361 0.6873 1.0151 0.115 Uiso 1 1 calc R
H14C H 0.8609 0.7793 1.1268 0.115 Uiso 1 1 calc R
C15 C 0.8815(3) 0.9533(3) 1.0745(3) 0.0684(10) Uani 1 1 d .
H15A H 0.9565 0.9691 1.0707 0.103 Uiso 1 1 calc R
H15B H 0.8688 0.9678 1.1465 0.103 Uiso 1 1 calc R
H15C H 0.8531 0.9986 1.0470 0.103 Uiso 1 1 calc R
C16 C 0.9751(3) 0.7301(4) 0.6691(3) 0.0714(11) Uani 1 1 d .
H16A H 1.0225 0.7010 0.6983 0.107 Uiso 1 1 calc R
H16B H 1.0156 0.7886 0.6487 0.107 Uiso 1 1 calc R
H16C H 0.9311 0.6734 0.6085 0.107 Uiso 1 1 calc R
C17 C 0.8016(2) 0.7629(2) 0.5148(2) 0.0408(6) Uani 1 1 d .
H17A H 0.8778 0.7700 0.5195 0.049 Uiso 1 1 calc R
C18 C 0.7430(3) 0.6449(2) 0.4969(2) 0.0538(8) Uani 1 1 d .
H18A H 0.7568 0.5985 0.4311 0.081 Uiso 1 1 calc R
H18B H 0.6681 0.6366 0.4954 0.081 Uiso 1 1 calc R
H18C H 0.7669 0.6250 0.5530 0.081 Uiso 1 1 calc R
C19 C 0.7729(3) 0.7939(3) 0.4234(2) 0.0579(8) Uani 1 1 d .
H19A H 0.7877 0.7448 0.3596 0.087 Uiso 1 1 calc R
H19B H 0.8141 0.8674 0.4342 0.087 Uiso 1 1 calc R
H19C H 0.6987 0.7892 0.4180 0.087 Uiso 1 1 calc R
C20 C 0.8638(2) 0.9899(2) 0.6581(2) 0.0423(6) Uani 1 1 d .
H20A H 0.8379 1.0130 0.6036 0.051 Uiso 1 1 calc R
C21 C 0.8529(3) 1.0703(2) 0.7639(3) 0.0587(8) Uani 1 1 d .
H21A H 0.8988 1.1417 0.7738 0.088 Uiso 1 1 calc R
H21B H 0.8723 1.0469 0.8191 0.088 Uiso 1 1 calc R
H21C H 0.7806 1.0730 0.7654 0.088 Uiso 1 1 calc R
C22 C 0.9772(3) 0.9936(3) 0.6461(3) 0.0597(8) Uani 1 1 d .
H22A H 1.0178 1.0672 0.6567 0.090 Uiso 1 1 calc R
H22B H 0.9818 0.9465 0.5766 0.090 Uiso 1 1 calc R
H22C H 1.0048 0.9695 0.6971 0.090 Uiso 1 1 calc R
C23 C 0.34020(19) 0.7539(2) 0.69884(19) 0.0332(5) Uani 1 1 d .
C24 C 0.2226(2) 0.6765(2) 0.7787(2) 0.0462(7) Uani 1 1 d .
H24A H 0.1617 0.6328 0.7928 0.055 Uiso 1 1 calc R
C25 C 0.3049(2) 0.7479(2) 0.8497(2) 0.0423(6) Uani 1 1 d .
C26 C 0.3212(3) 0.7786(3) 0.9669(2) 0.0529(8) Uani 1 1 d .
C27 C 0.2294(4) 0.7131(5) 1.0027(3) 0.116(2) Uani 1 1 d .
H27A H 0.2224 0.6366 0.9690 0.174 Uiso 1 1 calc R
H27B H 0.1655 0.7281 0.9844 0.174 Uiso 1 1 calc R
H27C H 0.2415 0.7326 1.0776 0.174 Uiso 1 1 calc R
C28 C 0.4230(3) 0.7586(4) 0.9978(3) 0.0725(11) Uani 1 1 d .
H28A H 0.4173 0.6821 0.9669 0.109 Uiso 1 1 calc R
H28B H 0.4353 0.7811 1.0730 0.109 Uiso 1 1 calc R
H28C H 0.4810 0.7999 0.9734 0.109 Uiso 1 1 calc R
C29 C 0.3344(4) 0.9000(3) 1.0189(3) 0.0770(11) Uani 1 1 d .
H29A H 0.2709 0.9159 1.0008 0.116 Uiso 1 1 calc R
H29B H 0.3935 0.9406 0.9950 0.116 Uiso 1 1 calc R
H29C H 0.3470 0.9204 1.0939 0.116 Uiso 1 1 calc R
C30 C 0.1717(2) 0.6175(2) 0.5866(2) 0.0472(7) Uani 1 1 d .
H30A H 0.2036 0.6318 0.5283 0.071 Uiso 1 1 calc R
H30B H 0.1072 0.6387 0.5931 0.071 Uiso 1 1 calc R
H30C H 0.1560 0.5409 0.5750 0.071 Uiso 1 1 calc R
C31 C 0.3633(2) 0.7223(2) 0.47979(18) 0.0373(6) Uani 1 1 d .
H31A H 0.2859 0.7069 0.4730 0.045 Uiso 1 1 calc R
C32 C 0.3896(3) 0.6157(2) 0.4599(2) 0.0483(7) Uani 1 1 d .
H32A H 0.3612 0.5671 0.3894 0.072 Uiso 1 1 calc R
H32B H 0.3589 0.5829 0.5088 0.072 Uiso 1 1 calc R
H32C H 0.4652 0.6294 0.4689 0.072 Uiso 1 1 calc R
C33 C 0.4041(3) 0.7698(3) 0.3976(2) 0.0576(8) Uani 1 1 d .
H33A H 0.3729 0.7183 0.3289 0.086 Uiso 1 1 calc R
H33B H 0.4799 0.7849 0.4026 0.086 Uiso 1 1 calc R
H33C H 0.3853 0.8363 0.4090 0.086 Uiso 1 1 calc R
C34 C 0.3725(2) 0.9359(2) 0.6352(2) 0.0366(6) Uani 1 1 d .
H34A H 0.3964 0.9642 0.5796 0.044 Uiso 1 1 calc R
C35 C 0.4256(3) 1.0241(2) 0.7389(2) 0.0532(8) Uani 1 1 d .
H35A H 0.4018 1.0876 0.7485 0.080 Uiso 1 1 calc R
H35B H 0.5012 1.0430 0.7389 0.080 Uiso 1 1 calc R
H35C H 0.4074 0.9976 0.7953 0.080 Uiso 1 1 calc R
C36 C 0.2530(2) 0.9128(3) 0.6263(3) 0.0560(8) Uani 1 1 d .
H36A H 0.2348 0.9795 0.6374 0.084 Uiso 1 1 calc R
H36B H 0.2263 0.8829 0.6785 0.084 Uiso 1 1 calc R
H36C H 0.2221 0.8612 0.5576 0.084 Uiso 1 1 calc R

loop_
_atom_site_aniso_label
_atom_site_aniso_U_11
_atom_site_aniso_U_22
_atom_site_aniso_U_33
_atom_site_aniso_U_23
_atom_site_aniso_U_13
_atom_site_aniso_U_12
Pd1 0.03345(12) 0.03493(12) 0.03335(11) 0.02041(8) 0.01244(8) 0.01403(8)
P1 0.0326(3) 0.0396(3) 0.0344(3) 0.0193(3) 0.0121(3) 0.0122(3)
P2 0.0346(3) 0.0325(3) 0.0299(3) 0.0162(2) 0.0105(2) 0.0143(3)
N1 0.0345(12) 0.0371(11) 0.0352(10) 0.0196(9) 0.0115(9) 0.0143(9)
N2 0.0424(14) 0.0725(17) 0.0518(14) 0.0319(12) 0.0173(11) 0.0319(12)
N3 0.0359(12) 0.0432(12) 0.0368(11) 0.0181(9) 0.0056(9) 0.0119(10)
N4 0.0307(11) 0.0456(12) 0.0444(12) 0.0230(10) 0.0105(9) 0.0118(9)
N5 0.0365(12) 0.0471(12) 0.0333(10) 0.0224(9) 0.0134(9) 0.0163(10)
C1 0.0472(17) 0.0543(17) 0.0640(18) 0.0426(15) 0.0210(14) 0.0226(14)
C2 0.100(3) 0.0418(16) 0.0416(14) 0.0237(12) 0.0292(16) 0.0289(17)
C3 0.072(2) 0.0347(13) 0.0297(12) 0.0135(10) 0.0157(13) 0.0201(13)
C4 0.104(3) 0.060(2) 0.0415(16) 0.0145(14) 0.0054(17) 0.036(2)
C5 0.253(8) 0.077(3) 0.046(2) 0.034(2) 0.018(3) 0.083(4)
C6 0.283(11) 0.055(3) 0.060(3) 0.025(2) 0.063(5) 0.017(4)
C7 0.151(5) 0.068(3) 0.076(3) -0.004(2) 0.060(3) -0.037(3)
C8 0.074(3) 0.061(2) 0.0553(19) 0.0056(16) 0.0190(18) 0.0036(18)
C9 0.0318(13) 0.0496(15) 0.0415(13) 0.0225(12) 0.0120(11) 0.0155(11)
C10 0.0466(17) 0.074(2) 0.0567(17) 0.0351(16) 0.0091(14) 0.0306(16)
C11 0.0335(14) 0.0489(15) 0.0448(14) 0.0231(12) 0.0026(11) 0.0084(12)
C12 0.0520(18) 0.0607(18) 0.0389(14) 0.0224(13) 0.0015(13) 0.0138(14)
C13 0.059(2) 0.083(2) 0.0406(15) 0.0209(15) 0.0138(14) 0.0120(18)
C14 0.097(3) 0.096(3) 0.057(2) 0.046(2) 0.006(2) 0.037(2)
C15 0.075(3) 0.071(2) 0.0488(18) 0.0166(16) -0.0032(17) 0.0112(19)
C16 0.059(2) 0.118(3) 0.070(2) 0.045(2) 0.0314(18) 0.060(2)
C17 0.0414(15) 0.0479(15) 0.0383(13) 0.0179(11) 0.0184(12) 0.0168(12)
C18 0.060(2) 0.0486(17) 0.0514(16) 0.0140(13) 0.0209(15) 0.0172(15)
C19 0.072(2) 0.072(2) 0.0370(14) 0.0210(14) 0.0184(15) 0.0291(18)
C20 0.0424(16) 0.0437(15) 0.0432(14) 0.0220(12) 0.0127(12) 0.0068(12)
C21 0.068(2) 0.0442(17) 0.0553(18) 0.0120(14) 0.0161(16) 0.0077(15)
C22 0.0448(18) 0.068(2) 0.0609(19) 0.0268(16) 0.0130(15) 0.0018(15)
C23 0.0318(13) 0.0402(13) 0.0373(12) 0.0208(10) 0.0125(10) 0.0164(11)
C24 0.0379(15) 0.0595(17) 0.0543(16) 0.0343(14) 0.0203(13) 0.0158(13)
C25 0.0390(15) 0.0566(17) 0.0443(14) 0.0295(13) 0.0170(12) 0.0187(13)
C26 0.0574(19) 0.071(2) 0.0410(15) 0.0301(14) 0.0235(14) 0.0218(16)
C27 0.100(4) 0.172(5) 0.060(2) 0.059(3) 0.029(2) -0.013(3)
C28 0.092(3) 0.098(3) 0.0419(16) 0.0256(17) 0.0084(17) 0.050(2)
C29 0.110(3) 0.084(3) 0.0502(19) 0.0220(18) 0.024(2) 0.052(2)
C30 0.0354(15) 0.0529(17) 0.0499(15) 0.0170(13) 0.0066(12) 0.0085(13)
C31 0.0469(16) 0.0364(13) 0.0314(12) 0.0116(10) 0.0071(11) 0.0168(11)
C32 0.0599(19) 0.0406(15) 0.0463(15) 0.0124(12) 0.0141(14) 0.0209(13)
C33 0.089(3) 0.0524(18) 0.0351(14) 0.0177(13) 0.0132(15) 0.0225(17)
C34 0.0438(15) 0.0364(13) 0.0402(13) 0.0197(11) 0.0129(11) 0.0203(11)
C35 0.069(2) 0.0432(16) 0.0474(16) 0.0105(13) 0.0100(15) 0.0231(15)
C36 0.0487(18) 0.0552(18) 0.079(2) 0.0303(16) 0.0177(16) 0.0306(15)

loop_
_atom_type_symbol
_atom_type_description
_atom_type_scat_dispersion_real
_atom_type_scat_dispersion_imag
_atom_type_scat_source
C C 0.0033 0.0016 'International Tables Vol C Tables 4.2.6.8 and 6.1.1.4'
H H 0.0000 0.0000 'International Tables Vol C Tables 4.2.6.8 and 6.1.1.4'
N N 0.0061 0.0033 'International Tables Vol C Tables 4.2.6.8 and 6.1.1.4'
O O 0.0106 0.0060 'International Tables Vol C Tables 4.2.6.8 and 6.1.1.4'
P P 0.1023 0.0942 'International Tables Vol C Tables 4.2.6.8 and 6.1.1.4'
S S 0.1246 0.1234 'International Tables Vol C Tables 4.2.6.8 and 6.1.1.4'
F F 0.0171 0.0103 'International Tables Vol C Tables 4.2.6.8 and 6.1.1.4'
Pd Pd -0.9988 1.0072 'International Tables Vol C Tables 4.2.6.8 and 6.1.1.4'

loop_
_geom_angle_atom_site_label_1
_geom_angle_atom_site_label_2
_geom_angle_atom_site_label_3
_geom_angle
C1 Pd1 N1 172.48(10)
C1 Pd1 P2 86.81(9)
N1 Pd1 P2 93.11(6)
C1 Pd1 P1 86.86(9)
N1 Pd1 P1 94.49(6)
P2 Pd1 P1 168.06(2)
C9 P1 C17 106.94(12)
C9 P1 C20 103.24(13)
C17 P1 C20 105.21(12)
C9 P1 Pd1 111.96(9)
C17 P1 Pd1 112.34(9)
C20 P1 Pd1 116.30(10)
C23 P2 C31 105.99(12)
C23 P2 C34 101.38(12)
C31 P2 C34 106.28(12)
C23 P2 Pd1 113.40(8)
C31 P2 Pd1 111.44(9)
C34 P2 Pd1 117.29(9)
C2 N1 Pd1 117.66(16)
C2 N1 H1NA 108.9(18)
Pd1 N1 H1NA 103.4(18)
C2 N1 H1NB 111.3(16)
Pd1 N1 H1NB 107.7(16)
H1NA N1 H1NB 107(2)
C9 N2 C10 106.4(2)
C9 N2 C16 131.4(3)
C10 N2 C16 122.2(3)
C9 N3 C11 107.1(2)
C23 N4 C24 106.1(2)
C23 N4 C30 130.2(2)
C24 N4 C30 123.5(2)
C23 N5 C25 106.2(2)
Pd1 C1 H1A 109.5
Pd1 C1 H1B 109.5
H1A C1 H1B 109.5
Pd1 C1 H1C 109.5
H1A C1 H1C 109.5
H1B C1 H1C 109.5
N1 C2 C3 116.5(2)
N1 C2 H2A 108.2
C3 C2 H2A 108.2
N1 C2 H2B 108.2
C3 C2 H2B 108.2
H2A C2 H2B 107.3
C8 C3 C4 119.1(3)
C8 C3 C2 120.8(3)
C4 C3 C2 120.0(3)
C3 C4 C5 121.0(5)
C3 C4 H4A 119.5
C5 C4 H4A 119.5
C6 C5 C4 119.9(6)
C6 C5 H5A 120.0
C4 C5 H5A 120.0
C5 C6 C7 120.6(5)
C5 C6 H6A 119.7
C7 C6 H6A 119.7
C6 C7 C8 119.4(5)
C6 C7 H7A 120.3
C8 C7 H7A 120.3
C3 C8 C7 120.0(5)
C3 C8 H8A 120.0
C7 C8 H8A 120.0
N3 C9 N2 110.4(2)
N3 C9 P1 117.46(19)
N2 C9 P1 132.1(2)
C11 C10 N2 107.7(3)
C11 C10 H10A 126.1
N2 C10 H10A 126.1
C10 C11 N3 108.4(2)
C10 C11 C12 129.2(3)
N3 C11 C12 122.3(3)
C11 C12 C14 111.0(3)
C11 C12 C13 109.9(2)
C14 C12 C13 109.6(3)
C11 C12 C15 108.9(3)
C14 C12 C15 109.5(3)
C13 C12 C15 107.9(3)
C12 C13 H13A 109.5
C12 C13 H13B 109.5
H13A C13 H13B 109.5
C12 C13 H13C 109.5
H13A C13 H13C 109.5
H13B C13 H13C 109.5
C12 C14 H14A 109.5
C12 C14 H14B 109.5
H14A C14 H14B 109.5
C12 C14 H14C 109.5
H14A C14 H14C 109.5
H14B C14 H14C 109.5
C12 C15 H15A 109.5
C12 C15 H15B 109.5
H15A C15 H15B 109.5
C12 C15 H15C 109.5
H15A C15 H15C 109.5
H15B C15 H15C 109.5
N2 C16 H16A 109.5
N2 C16 H16B 109.5
H16A C16 H16B 109.5
N2 C16 H16C 109.5
H16A C16 H16C 109.5
H16B C16 H16C 109.5
C19 C17 C18 110.8(3)
C19 C17 P1 112.1(2)
C18 C17 P1 110.34(18)
C19 C17 H17A 107.8
C18 C17 H17A 107.8
P1 C17 H17A 107.8
C17 C18 H18A 109.5
C17 C18 H18B 109.5
H18A C18 H18B 109.5
C17 C18 H18C 109.5
H18A C18 H18C 109.5
H18B C18 H18C 109.5
C17 C19 H19A 109.5
C17 C19 H19B 109.5
H19A C19 H19B 109.5
C17 C19 H19C 109.5
H19A C19 H19C 109.5
H19B C19 H19C 109.5
C22 C20 C21 111.6(3)
C22 C20 P1 114.5(2)
C21 C20 P1 109.12(19)
C22 C20 H20A 107.1
C21 C20 H20A 107.1
P1 C20 H20A 107.1
C20 C21 H21A 109.5
C20 C21 H21B 109.5
H21A C21 H21B 109.5
C20 C21 H21C 109.5
H21A C21 H21C 109.5
H21B C21 H21C 109.5
C20 C22 H22A 109.5
C20 C22 H22B 109.5
H22A C22 H22B 109.5
C20 C22 H22C 109.5
H22A C22 H22C 109.5
H22B C22 H22C 109.5
N5 C23 N4 111.1(2)
N5 C23 P2 115.68(19)
N4 C23 P2 132.93(19)
C25 C24 N4 107.5(2)
C25 C24 H24A 126.2
N4 C24 H24A 126.2
C24 C25 N5 109.0(2)
C24 C25 C26 130.1(3)
N5 C25 C26 120.9(3)
C27 C26 C25 110.4(3)
C27 C26 C28 110.2(4)
C25 C26 C28 109.1(2)
C27 C26 C29 110.7(4)
C25 C26 C29 109.3(3)
C28 C26 C29 107.1(3)
C26 C27 H27A 109.5
C26 C27 H27B 109.5
H27A C27 H27B 109.5
C26 C27 H27C 109.5
H27A C27 H27C 109.5
H27B C27 H27C 109.5
C26 C28 H28A 109.5
C26 C28 H28B 109.5
H28A C28 H28B 109.5
C26 C28 H28C 109.5
H28A C28 H28C 109.5
H28B C28 H28C 109.5
C26 C29 H29A 109.5
C26 C29 H29B 109.5
H29A C29 H29B 109.5
C26 C29 H29C 109.5
H29A C29 H29C 109.5
H29B C29 H29C 109.5
N4 C30 H30A 109.5
N4 C30 H30B 109.5
H30A C30 H30B 109.5
N4 C30 H30C 109.5
H30A C30 H30C 109.5
H30B C30 H30C 109.5
C32 C31 C33 109.6(2)
C32 C31 P2 109.12(18)
C33 C31 P2 113.4(2)
C32 C31 H31A 108.2
C33 C31 H31A 108.2
P2 C31 H31A 108.2
C31 C32 H32A 109.5
C31 C32 H32B 109.5
H32A C32 H32B 109.5
C31 C32 H32C 109.5
H32A C32 H32C 109.5
H32B C32 H32C 109.5
C31 C33 H33A 109.5
C31 C33 H33B 109.5
H33A C33 H33B 109.5
C31 C33 H33C 109.5
H33A C33 H33C 109.5
H33B C33 H33C 109.5
C35 C34 C36 111.4(2)
C35 C34 P2 110.52(19)
C36 C34 P2 113.43(19)
C35 C34 H34A 107.0
C36 C34 H34A 107.0
P2 C34 H34A 107.0
C34 C35 H35A 109.5
C34 C35 H35B 109.5
H35A C35 H35B 109.5
C34 C35 H35C 109.5
H35A C35 H35C 109.5
H35B C35 H35C 109.5
C34 C36 H36A 109.5
C34 C36 H36B 109.5
H36A C36 H36B 109.5
C34 C36 H36C 109.5
H36A C36 H36C 109.5
H36B C36 H36C 109.5

loop_
_geom_bond_atom_site_label_1
_geom_bond_atom_site_label_2
_geom_bond_distance
Pd1 C1 2.059(3)
Pd1 N1 2.148(2)
Pd1 P2 2.3284(7)
Pd1 P1 2.3448(7)
P1 C9 1.833(3)
P1 C17 1.854(3)
P1 C20 1.854(3)
P2 C23 1.824(2)
P2 C31 1.846(3)
P2 C34 1.848(2)
N1 C2 1.473(4)
N1 H1NA 0.903(17)
N1 H1NB 0.913(17)
N2 C9 1.358(4)
N2 C10 1.367(4)
N2 C16 1.474(4)
N3 C9 1.328(3)
N3 C11 1.364(3)
N4 C23 1.359(3)
N4 C24 1.374(3)
N4 C30 1.468(4)
N5 C23 1.333(3)
N5 C25 1.370(3)
C1 H1A 0.9700
C1 H1B 0.9700
C1 H1C 0.9700
C2 C3 1.500(4)
C2 H2A 0.9800
C2 H2B 0.9800
C3 C8 1.370(5)
C3 C4 1.374(5)
C4 C5 1.384(6)
C4 H4A 0.9400
C5 C6 1.342(10)
C5 H5A 0.9400
C6 C7 1.385(10)
C6 H6A 0.9400
C7 C8 1.396(7)
C7 H7A 0.9400
C8 H8A 0.9400
C10 C11 1.359(4)
C10 H10A 0.9400
C11 C12 1.509(4)
C12 C14 1.523(5)
C12 C13 1.530(5)
C12 C15 1.532(5)
C13 H13A 0.9700
C13 H13B 0.9700
C13 H13C 0.9700
C14 H14A 0.9700
C14 H14B 0.9700
C14 H14C 0.9700
C15 H15A 0.9700
C15 H15B 0.9700
C15 H15C 0.9700
C16 H16A 0.9700
C16 H16B 0.9700
C16 H16C 0.9700
C17 C19 1.523(4)
C17 C18 1.530(4)
C17 H17A 0.9900
C18 H18A 0.9700
C18 H18B 0.9700
C18 H18C 0.9700
C19 H19A 0.9700
C19 H19B 0.9700
C19 H19C 0.9700
C20 C22 1.509(4)
C20 C21 1.540(4)
C20 H20A 0.9900
C21 H21A 0.9700
C21 H21B 0.9700
C21 H21C 0.9700
C22 H22A 0.9700
C22 H22B 0.9700
C22 H22C 0.9700
C24 C25 1.360(4)
C24 H24A 0.9400
C25 C26 1.516(4)
C26 C27 1.513(5)
C26 C28 1.524(5)
C26 C29 1.532(5)
C27 H27A 0.9700
C27 H27B 0.9700
C27 H27C 0.9700
C28 H28A 0.9700
C28 H28B 0.9700
C28 H28C 0.9700
C29 H29A 0.9700
C29 H29B 0.9700
C29 H29C 0.9700
C30 H30A 0.9700
C30 H30B 0.9700
C30 H30C 0.9700
C31 C32 1.524(4)
C31 C33 1.528(4)
C31 H31A 0.9900
C32 H32A 0.9700
C32 H32B 0.9700
C32 H32C 0.9700
C33 H33A 0.9700
C33 H33B 0.9700
C33 H33C 0.9700
C34 C35 1.528(4)
C34 C36 1.529(4)
C34 H34A 0.9900
C35 H35A 0.9700
C35 H35B 0.9700
C35 H35C 0.9700
C36 H36A 0.9700
C36 H36B 0.9700
C36 H36C 0.9700

loop_
_geom_hbond_atom_site_label_D
_geom_hbond_atom_site_label_H
_geom_hbond_atom_site_label_A
_geom_hbond_distance_DH
_geom_hbond_distance_HA
_geom_hbond_distance_DA
_geom_hbond_angle_DHA
N1 H1NA N3 0.903(17) 2.05(2) 2.884(3) 153(3)
N1 H1NB N5 0.913(17) 2.092(19) 2.938(3) 154(2)
